data_1555447
loop_
_publ_author_name
'Ravi Kumar, Devarapalli'
'Satyanarayana, Gedu'

_publ_section_title
;
 Domino Oxidative [Pd]-Catalysis: One-Pot Synthesis of Fluorenones
 Starting from Simple Benzylamines and Iodo Arenes.
;
_journal_issue 23
_journal_name_full 'Organic letters'
_journal_page_first 5894
_journal_page_last 5897
_journal_paper_doi 10.1021/acs.orglett.5b03077
_journal_volume 17
_journal_year 2015
_chemical_formula_moiety 'C21 H16 O3'
_chemical_formula_sum 'C21 H16 O3'
_chemical_formula_weight 316.35
_chemical_name_systematic 7-methoxy-1-(4-methoxyphenyl)-9H-fluoren-9-one
_space_group_crystal_system orthorhombic
_space_group_IT_number 61
_space_group_name_Hall '-P 2ac 2ab'
_space_group_name_H-M_alt 'P b c a'
_atom_sites_solution_hydrogens geom
_atom_sites_solution_primary direct
_atom_sites_solution_secondary difmap
_audit_creation_date 2015-10-13
_audit_creation_method
;
Olex2 1.2
(compiled 2015.09.30 svn.r3233 for OlexSys, GUI svn.r5103)
;
_cell_angle_alpha 90.00
_cell_angle_beta 90.00
_cell_angle_gamma 90.00
_cell_formula_units_Z 8
_cell_length_a 15.1080(7)
_cell_length_b 7.5400(5)
_cell_length_c 27.9119(14)
_cell_measurement_reflns_used 2734
_cell_measurement_temperature 293(2)
_cell_measurement_theta_max 70.9100
_cell_measurement_theta_min 2.9250
_cell_volume 3179.6(3)
_computing_cell_refinement
;
CrysAlisPro, Agilent Technologies,
Version 1.171.35.19 (release 27-10-2011 CrysAlis171 .NET)
(compiled Oct 27 2011,15:02:11)
;
_computing_data_collection
;
CrysAlisPro, Agilent Technologies,
Version 1.171.35.19 (release 27-10-2011 CrysAlis171 .NET)
(compiled Oct 27 2011,15:02:11)
;
_computing_data_reduction
;
CrysAlisPro, Agilent Technologies,
Version 1.171.35.19 (release 27-10-2011 CrysAlis171 .NET)
(compiled Oct 27 2011,15:02:11)
;
_computing_molecular_graphics 'Olex2 (Dolomanov et al., 2009)'
_computing_publication_material 'Olex2 (Dolomanov et al., 2009)'
_computing_structure_refinement 'ShelXL (Sheldrick, 2015)'
_computing_structure_solution 'ShelXS (Sheldrick, 2008)'
_diffrn_ambient_temperature 293(2)
_diffrn_detector_area_resol_mean 16.1293
_diffrn_measured_fraction_theta_full 0.977
_diffrn_measured_fraction_theta_max 0.977
_diffrn_measurement_details
;
#__ type_ start__ end____ width___ exp.time_
  1 omega   21.00   59.00   1.0000    1.5000
omega____ theta____ kappa____ phi______ frames
    -        0.0000   57.0000    0.0000 38

#__ type_ start__ end____ width___ exp.time_
  2 omega  -80.00  -41.00   1.0000    4.6200
omega____ theta____ kappa____ phi______ frames
    -      -33.5000  125.0000  -30.0000 39

#__ type_ start__ end____ width___ exp.time_
  3 omega    2.00   33.00   1.0000    4.6200
omega____ theta____ kappa____ phi______ frames
    -      -33.5000   57.0000  120.0000 31

#__ type_ start__ end____ width___ exp.time_
  4 omega  -52.00   -4.00   1.0000    4.6200
omega____ theta____ kappa____ phi______ frames
    -      -33.5000   57.0000  120.0000 48

#__ type_ start__ end____ width___ exp.time_
  5 omega   81.00  108.00   1.0000    4.6200
omega____ theta____ kappa____ phi______ frames
    -       54.0000  173.0000  -55.0000 27

#__ type_ start__ end____ width___ exp.time_
  6 omega    4.00   93.00   1.0000    4.6200
omega____ theta____ kappa____ phi______ frames
    -       54.0000  -99.0000 -150.0000 89

#__ type_ start__ end____ width___ exp.time_
  7 omega   46.00   76.00   1.0000    4.6200
omega____ theta____ kappa____ phi______ frames
    -       54.0000  -38.0000  -60.0000 30

#__ type_ start__ end____ width___ exp.time_
  8 omega   50.00   76.00   1.0000    4.6200
omega____ theta____ kappa____ phi______ frames
    -      108.0000  -25.0000   90.0000 26

#__ type_ start__ end____ width___ exp.time_
  9 omega  103.00  174.00   1.0000    4.6200
omega____ theta____ kappa____ phi______ frames
    -      108.0000   86.0000 -144.0000 71

#__ type_ start__ end____ width___ exp.time_
 10 omega   45.00   96.00   1.0000    4.6200
omega____ theta____ kappa____ phi______ frames
    -      108.0000  -50.0000 -180.0000 51

#__ type_ start__ end____ width___ exp.time_
 11 omega   36.00   83.00   1.0000    4.6200
omega____ theta____ kappa____ phi______ frames
    -      108.0000  -25.0000   60.0000 47

#__ type_ start__ end____ width___ exp.time_
 12 omega   67.00   92.00   1.0000    4.6200
omega____ theta____ kappa____ phi______ frames
    -      108.0000  -25.0000  150.0000 25

#__ type_ start__ end____ width___ exp.time_
 13 omega   39.00  135.00   1.0000    4.6200
omega____ theta____ kappa____ phi______ frames
    -      108.0000  -91.0000 -180.0000 96

#__ type_ start__ end____ width___ exp.time_
 14 omega  -69.00   29.00   1.0000    1.5000
omega____ theta____ kappa____ phi______ frames
    -        0.0000  -77.0000 -120.0000 98

#__ type_ start__ end____ width___ exp.time_
 15 omega -101.00  -28.00   1.0000    4.6200
omega____ theta____ kappa____ phi______ frames
    -      -33.5000  -63.0000 -120.0000 73

#__ type_ start__ end____ width___ exp.time_
 16 omega   35.00  122.00   1.0000    4.6200
omega____ theta____ kappa____ phi______ frames
    -       54.0000   57.0000    0.0000 87

#__ type_ start__ end____ width___ exp.time_
 17 omega   32.00  125.00   1.0000    4.6200
omega____ theta____ kappa____ phi______ frames
    -       54.0000   38.0000  150.0000 93
;
_diffrn_measurement_device_type 'SuperNova, Dual, Cu at zero, Eos'
_diffrn_measurement_method '\w scans'
_diffrn_orient_matrix_UB_11 -0.0832848000
_diffrn_orient_matrix_UB_12 -0.0978934000
_diffrn_orient_matrix_UB_13 0.0181017000
_diffrn_orient_matrix_UB_21 0.0370246000
_diffrn_orient_matrix_UB_22 -0.1766605000
_diffrn_orient_matrix_UB_23 -0.0193488000
_diffrn_orient_matrix_UB_31 0.0456927000
_diffrn_orient_matrix_UB_32 -0.0340085000
_diffrn_orient_matrix_UB_33 0.0484658000
_diffrn_radiation_monochromator mirror
_diffrn_radiation_type CuK\a
_diffrn_radiation_wavelength 1.54184
_diffrn_reflns_av_R_equivalents 0.0794
_diffrn_reflns_av_unetI/netI 0.0510
_diffrn_reflns_limit_h_max 18
_diffrn_reflns_limit_h_min -13
_diffrn_reflns_limit_k_max 8
_diffrn_reflns_limit_k_min -9
_diffrn_reflns_limit_l_max 33
_diffrn_reflns_limit_l_min -25
_diffrn_reflns_number 10791
_diffrn_reflns_theta_full 70.88
_diffrn_reflns_theta_max 70.88
_diffrn_reflns_theta_min 3.17
_diffrn_source 'SuperNova (Cu) X-ray Source'
_diffrn_source_current n/a
_diffrn_source_voltage n/a
_exptl_absorpt_coefficient_mu 0.707
_exptl_absorpt_correction_T_max 1.00000
_exptl_absorpt_correction_T_min 0.61031
_exptl_absorpt_correction_type multi-scan
_exptl_absorpt_process_details
;
CrysAlisPro, Agilent Technologies,
Version 1.171.35.19 (release 27-10-2011 CrysAlis171 .NET)
(compiled Oct 27 2011,15:02:11)
Empirical absorption correction using spherical harmonics,
 implemented in SCALE3 ABSPACK scaling algorithm.
;
_exptl_crystal_colour 'yellowish yellow'
_exptl_crystal_colour_modifier yellowish
_exptl_crystal_colour_primary yellow
_exptl_crystal_density_diffrn 1.322
_exptl_crystal_density_method 'not measured'
_exptl_crystal_description block
_exptl_crystal_F_000 1265
_exptl_crystal_preparation 'Synthesized compound'
_exptl_crystal_recrystallization_method 'Recrystallyzed from the mixture of dichloromethane and hexane'
_exptl_crystal_size_max 0.06
_exptl_crystal_size_mid 0.04
_exptl_crystal_size_min 0.02
_refine_diff_density_max 0.220
_refine_diff_density_min -0.212
_refine_diff_density_rms 0.053
_refine_ls_extinction_method none
_refine_ls_goodness_of_fit_ref 1.052
_refine_ls_hydrogen_treatment constr
_refine_ls_matrix_type full
_refine_ls_number_parameters 219
_refine_ls_number_reflns 3001
_refine_ls_number_restraints 0
_refine_ls_restrained_S_all 1.052
_refine_ls_R_factor_all 0.0806
_refine_ls_R_factor_gt 0.0622
_refine_ls_shift/su_max 0.002
_refine_ls_shift/su_mean 0.000
_refine_ls_structure_factor_coef Fsqd
_refine_ls_weighting_details 'calc w=1/[\s^2^(Fo^2^)+(0.1044P)^2^+0.2728P] where P=(Fo^2^+2Fc^2^)/3'
_refine_ls_weighting_scheme calc
_refine_ls_wR_factor_gt 0.1677
_refine_ls_wR_factor_ref 0.1986
_reflns_number_gt 2171
_reflns_number_total 3001
_reflns_threshold_expression >2sigma(I)
_cod_data_source_file ol5b03077_si_001.cif
_cod_data_source_block Aryl-fluorenone
_cod_database_code 1555447
_chemical_oxdiff_formula 'C14 H16 N O'
_reflns_odcompleteness_completeness 99.94
_reflns_odcompleteness_iscentric 1
_reflns_odcompleteness_theta 66.97
_olex2_refinement_description
;
1. Fixed Uiso
 At 1.2 times of:
  All C(H) groups
 At 1.5 times of:
  All C(H,H,H) groups
2.a Aromatic/amide H refined with riding coordinates:
 C3(H3), C18(H18), C19(H19), C11(H11), C6(H6), C15(H15), C16(H16), C9(H9),
 C10(H10), C5(H5)
2.b Idealised Me refined as rotating group:
 C20(H20A,H20B,H20C), C21(H21A,H21B,H21C)
;
_olex2_date_sample_data_collection 2014-06-09
_olex2_submission_special_instructions 'No special instructions were received'

loop_
_space_group_symop_id
_space_group_symop_operation_xyz
1 'x, y, z'
2 '-x+1/2, -y, z+1/2'
3 'x+1/2, -y+1/2, -z'
4 '-x, y+1/2, -z+1/2'
5 '-x, -y, -z'
6 'x-1/2, y, -z-1/2'
7 '-x-1/2, y-1/2, z'
8 'x, -y-1/2, z-1/2'

loop_
_atom_site_label
_atom_site_type_symbol
_atom_site_fract_x
_atom_site_fract_y
_atom_site_fract_z
_atom_site_U_iso_or_equiv
_atom_site_adp_type
_atom_site_occupancy
_atom_site_calc_flag
_atom_site_refinement_flags_posn
O3 O 0.33871(11) -0.0057(2) 0.73283(6) 0.0597(5) Uani 1 d .
O1 O 0.52011(11) 0.2347(3) 0.54916(6) 0.0674(6) Uani 1 d .
O2 O 0.66760(12) 0.4451(2) 0.37963(6) 0.0640(5) Uani 1 d .
C3 C 0.62294(16) 0.3438(3) 0.45940(8) 0.0513(6) Uani 1 d .
H3 H 0.5629 0.3603 0.4536 0.062 Uiso 1 calc R
C17 C 0.41206(17) 0.0244(3) 0.70550(8) 0.0506(6) Uani 1 d .
C12 C 0.65601(16) 0.1220(3) 0.63101(8) 0.0503(6) Uani 1 d .
C14 C 0.56961(15) 0.0948(3) 0.65512(8) 0.0490(6) Uani 1 d .
C13 C 0.66680(14) 0.1728(3) 0.58295(8) 0.0458(5) Uani 1 d .
C18 C 0.42538(16) -0.0461(3) 0.66001(8) 0.0511(6) Uani 1 d .
H18 H 0.3824 -0.1180 0.6462 0.061 Uiso 1 calc R
C19 C 0.50269(16) -0.0092(3) 0.63541(8) 0.0511(6) Uani 1 d .
H19 H 0.5102 -0.0552 0.6048 0.061 Uiso 1 calc R
C11 C 0.73481(18) 0.0916(3) 0.65691(9) 0.0605(7) Uani 1 d .
H11 H 0.7306 0.0586 0.6889 0.073 Uiso 1 calc R
C2 C 0.65329(15) 0.2804(3) 0.50297(8) 0.0465(5) Uani 1 d .
C6 C 0.80529(16) 0.2930(3) 0.47812(9) 0.0558(6) Uani 1 d .
H6 H 0.8653 0.2774 0.4841 0.067 Uiso 1 calc R
C15 C 0.55404(18) 0.1667(3) 0.70052(8) 0.0570(6) Uani 1 d .
H15 H 0.5967 0.2392 0.7144 0.068 Uiso 1 calc R
C4 C 0.68625(16) 0.3819(3) 0.42467(8) 0.0509(6) Uani 1 d .
C16 C 0.47701(18) 0.1327(3) 0.72517(8) 0.0592(7) Uani 1 d .
H16 H 0.4683 0.1827 0.7553 0.071 Uiso 1 calc R
C9 C 0.82683(15) 0.1584(3) 0.58913(10) 0.0579(6) Uani 1 d .
H9 H 0.8826 0.1686 0.5753 0.069 Uiso 1 calc R
C7 C 0.74244(14) 0.2558(3) 0.51280(9) 0.0470(5) Uani 1 d .
C20 C 0.58036(19) 0.5082(4) 0.37080(10) 0.0683(8) Uani 1 d .
H20A H 0.5780 0.5623 0.3397 0.102 Uiso 1 calc GR
H20B H 0.5647 0.5940 0.3947 0.102 Uiso 1 calc GR
H20C H 0.5395 0.4107 0.3720 0.102 Uiso 1 calc GR
C10 C 0.81729(17) 0.1087(4) 0.63691(10) 0.0654(7) Uani 1 d .
H10 H 0.8673 0.0870 0.6554 0.078 Uiso 1 calc R
C21 C 0.27517(18) -0.1299(4) 0.71535(9) 0.0694(8) Uani 1 d .
H21A H 0.2500 -0.0864 0.6860 0.104 Uiso 1 calc GR
H21B H 0.2292 -0.1451 0.7387 0.104 Uiso 1 calc GR
H21C H 0.3036 -0.2417 0.7095 0.104 Uiso 1 calc GR
C1 C 0.60017(14) 0.2290(3) 0.54591(8) 0.0472(6) Uani 1 d .
C8 C 0.75164(14) 0.1918(3) 0.56296(9) 0.0481(5) Uani 1 d .
C5 C 0.77562(17) 0.3544(3) 0.43414(9) 0.0579(6) Uani 1 d .
H5 H 0.8168 0.3779 0.4102 0.070 Uiso 1 calc R

loop_
_atom_site_aniso_label
_atom_site_aniso_U_11
_atom_site_aniso_U_22
_atom_site_aniso_U_33
_atom_site_aniso_U_23
_atom_site_aniso_U_13
_atom_site_aniso_U_12
O3 0.0659(11) 0.0560(10) 0.0571(10) 0.0001(8) 0.0060(8) -0.0033(8)
O1 0.0446(9) 0.0983(15) 0.0593(11) 0.0125(9) 0.0040(7) 0.0042(9)
O2 0.0712(12) 0.0658(11) 0.0551(10) 0.0044(8) 0.0087(8) 0.0043(9)
C3 0.0499(13) 0.0489(12) 0.0553(14) -0.0029(10) 0.0050(10) 0.0014(10)
C17 0.0630(15) 0.0406(11) 0.0481(13) 0.0041(10) 0.0001(11) 0.0043(11)
C12 0.0569(14) 0.0359(11) 0.0581(14) -0.0021(9) -0.0055(11) -0.0012(10)
C14 0.0579(14) 0.0385(11) 0.0506(13) 0.0019(9) -0.0036(10) -0.0014(10)
C13 0.0430(11) 0.0362(10) 0.0582(13) -0.0040(9) -0.0026(9) -0.0003(9)
C18 0.0577(14) 0.0415(11) 0.0542(14) -0.0015(10) -0.0055(11) -0.0048(10)
C19 0.0594(14) 0.0437(12) 0.0501(13) -0.0050(10) -0.0016(10) -0.0023(10)
C11 0.0668(16) 0.0509(13) 0.0638(15) 0.0054(12) -0.0155(13) -0.0030(12)
C2 0.0455(12) 0.0407(11) 0.0534(13) -0.0039(9) 0.0054(9) -0.0003(9)
C6 0.0476(12) 0.0471(13) 0.0727(16) -0.0040(12) 0.0083(12) -0.0001(10)
C15 0.0667(16) 0.0536(14) 0.0506(14) -0.0030(10) -0.0089(11) -0.0108(12)
C4 0.0589(14) 0.0421(12) 0.0517(13) -0.0037(9) 0.0086(11) -0.0012(10)
C16 0.0761(17) 0.0550(14) 0.0464(13) -0.0072(11) -0.0031(12) -0.0038(12)
C9 0.0432(13) 0.0501(13) 0.0802(17) -0.0016(12) -0.0043(11) 0.0000(10)
C7 0.0411(11) 0.0391(11) 0.0607(13) -0.0061(9) 0.0044(9) 0.0001(9)
C20 0.0728(19) 0.0653(17) 0.0668(17) 0.0086(13) 0.0052(13) 0.0115(14)
C10 0.0541(15) 0.0602(16) 0.0817(19) 0.0031(13) -0.0162(13) -0.0012(13)
C21 0.0680(17) 0.0723(18) 0.0679(16) 0.0066(14) -0.0015(14) -0.0108(14)
C1 0.0402(12) 0.0477(12) 0.0538(14) -0.0018(10) 0.0021(9) 0.0014(9)
C8 0.0429(11) 0.0347(10) 0.0667(14) -0.0055(10) -0.0042(10) 0.0007(9)
C5 0.0587(14) 0.0454(13) 0.0697(16) -0.0032(11) 0.0167(13) -0.0019(11)

loop_
_atom_type_symbol
_atom_type_description
_atom_type_scat_dispersion_real
_atom_type_scat_dispersion_imag
_atom_type_scat_source
C C 0.0181 0.0091 'International Tables Vol C Tables 4.2.6.8 and 6.1.1.4'
H H 0.0000 0.0000 'International Tables Vol C Tables 4.2.6.8 and 6.1.1.4'
N N 0.0311 0.0180 'International Tables Vol C Tables 4.2.6.8 and 6.1.1.4'
O O 0.0492 0.0322 'International Tables Vol C Tables 4.2.6.8 and 6.1.1.4'

loop_
_geom_angle_atom_site_label_1
_geom_angle_atom_site_label_2
_geom_angle_atom_site_label_3
_geom_angle
C17 O3 C21 117.66(19)
C4 O2 C20 117.67(19)
C2 C3 C4 117.1(2)
O3 C17 C18 124.4(2)
O3 C17 C16 116.8(2)
C16 C17 C18 118.9(2)
C13 C12 C14 125.0(2)
C13 C12 C11 115.8(2)
C11 C12 C14 119.2(2)
C19 C14 C12 122.5(2)
C19 C14 C15 117.0(2)
C15 C14 C12 120.4(2)
C12 C13 C1 131.0(2)
C12 C13 C8 120.9(2)
C8 C13 C1 108.0(2)
C19 C18 C17 119.9(2)
C18 C19 C14 122.0(2)
C10 C11 C12 122.9(2)
C3 C2 C7 122.8(2)
C3 C2 C1 128.0(2)
C7 C2 C1 109.2(2)
C7 C6 C5 117.7(2)
C16 C15 C14 121.5(2)
O2 C4 C3 124.6(2)
O2 C4 C5 115.1(2)
C5 C4 C3 120.3(2)
C15 C16 C17 120.6(2)
C8 C9 C10 118.2(2)
C2 C7 C8 108.69(18)
C6 C7 C2 120.0(2)
C6 C7 C8 131.3(2)
C11 C10 C9 120.6(2)
O1 C1 C13 128.7(2)
O1 C1 C2 125.9(2)
C2 C1 C13 105.37(18)
C13 C8 C7 108.76(18)
C9 C8 C13 121.6(2)
C9 C8 C7 129.6(2)
C6 C5 C4 122.1(2)

loop_
_geom_bond_atom_site_label_1
_geom_bond_atom_site_label_2
_geom_bond_distance
O3 C17 1.364(3)
O3 C21 1.427(3)
O1 C1 1.214(3)
O2 C4 1.374(3)
O2 C20 1.423(3)
C3 C2 1.385(3)
C3 C4 1.392(3)
C17 C18 1.391(3)
C17 C16 1.390(3)
C12 C14 1.483(3)
C12 C13 1.404(3)
C12 C11 1.411(3)
C14 C19 1.393(3)
C14 C15 1.399(3)
C13 C1 1.504(3)
C13 C8 1.405(3)
C18 C19 1.383(3)
C11 C10 1.371(3)
C2 C7 1.387(3)
C2 C1 1.493(3)
C6 C7 1.385(3)
C6 C5 1.386(4)
C15 C16 1.376(3)
C4 C5 1.391(3)
C9 C10 1.393(4)
C9 C8 1.374(3)
C7 C8 1.487(3)
